data_7020483
loop_
_publ_author_name
'Travia, Nicholas E.'
'Monreal, Marisa J.'
'Scott, Brian L.'
'Kiplinger, Jaqueline L.'

_publ_section_title
;
 Thorium-mediated ring-opening of tetrahydrofuran and the development of a
 new thorium starting material: preparation and chemistry of
 ThI(4)(DME)(2).
;
_journal_issue 48
_journal_name_full 'Dalton transactions (Cambridge, England : 2003)'
_journal_page_first 14514
_journal_page_last 14523
_journal_paper_doi 10.1039/c2dt31676e
_journal_volume 41
_journal_year 2012
_chemical_formula_sum 'C37 H57 I3 N2 O2 Th'
_chemical_formula_weight 1174.59
_chemical_name_systematic
;
?
;
_space_group_IT_number 14
_symmetry_cell_setting monoclinic
_symmetry_space_group_name_Hall '-P 2ybc'
_symmetry_space_group_name_H-M 'P 1 21/c 1'
_atom_sites_solution_hydrogens geom
_atom_sites_solution_primary direct
_atom_sites_solution_secondary difmap
_audit_creation_method SHELXL-97
_cell_angle_alpha 90.00
_cell_angle_beta 99.0963(13)
_cell_angle_gamma 90.00
_cell_formula_units_Z 8
_cell_length_a 11.5128(11)
_cell_length_b 35.767(4)
_cell_length_c 20.375(2)
_cell_measurement_temperature 120(1)
_cell_volume 8284.5(15)
_computing_cell_refinement 'SAINT+, v. 7.66a (Bruker AXS, 2009)'
_computing_data_collection 'APEX II, v. 7.0 (Bruker AXS, 2009)'
_computing_data_reduction 'SAINT+, v. 7.66a (Bruker AXS, 2009)'
_computing_molecular_graphics 'SHELXTL, v. 6.14, (Bruker AXS, 2000)'
_computing_publication_material 'SHELXTL, v. 6.14, (Bruker AXS, 2000)'
_computing_structure_refinement 'SHELXL-97 (Sheldrick, 1997)'
_computing_structure_solution 'SHELXS-97 (Sheldrick, 1990)'
_diffrn_ambient_temperature 120(1)
_diffrn_measured_fraction_theta_full 0.990
_diffrn_measured_fraction_theta_max 0.974
_diffrn_measurement_device_type 'Bruker D8 with APEXII CCD'
_diffrn_measurement_method '\w scans'
_diffrn_radiation_monochromator graphite
_diffrn_radiation_source 'fine-focus sealed tube'
_diffrn_radiation_type MoK\a
_diffrn_radiation_wavelength 0.71073
_diffrn_reflns_av_R_equivalents 0.1025
_diffrn_reflns_av_sigmaI/netI 0.1523
_diffrn_reflns_limit_h_max 13
_diffrn_reflns_limit_h_min -14
_diffrn_reflns_limit_k_max 44
_diffrn_reflns_limit_k_min 0
_diffrn_reflns_limit_l_max 24
_diffrn_reflns_limit_l_min 0
_diffrn_reflns_number 53844
_diffrn_reflns_theta_full 25.00
_diffrn_reflns_theta_max 26.01
_diffrn_reflns_theta_min 1.88
_diffrn_standards_decay_% 0
_diffrn_standards_interval_count 0
_diffrn_standards_interval_time 0
_diffrn_standards_number 0
_exptl_absorpt_coefficient_mu 5.867
_exptl_absorpt_correction_T_max 0.7197
_exptl_absorpt_correction_T_min 0.4182
_exptl_absorpt_correction_type multi-scan
_exptl_absorpt_process_details 'SADABS v. 1 (Sheldrick, 2008)'
_exptl_crystal_colour colorless
_exptl_crystal_density_diffrn 1.883
_exptl_crystal_density_method 'not measured'
_exptl_crystal_description slab
_exptl_crystal_F_000 4464
_exptl_crystal_size_max 0.18
_exptl_crystal_size_mid 0.18
_exptl_crystal_size_min 0.06
_refine_diff_density_max 2.592
_refine_diff_density_min -2.799
_refine_diff_density_rms 0.205
_refine_ls_extinction_method none
_refine_ls_goodness_of_fit_ref 0.845
_refine_ls_hydrogen_treatment constr
_refine_ls_matrix_type full
_refine_ls_number_parameters 851
_refine_ls_number_reflns 37831
_refine_ls_number_restraints 84
_refine_ls_restrained_S_all 0.846
_refine_ls_R_factor_all 0.1002
_refine_ls_R_factor_gt 0.0496
_refine_ls_shift/su_max 0.004
_refine_ls_shift/su_mean 0.000
_refine_ls_structure_factor_coef Fsqd
_refine_ls_weighting_details 'calc w=1/[\s^2^(Fo^2^)+(0.0278P)^2^+0.0000P] where P=(Fo^2^+2Fc^2^)/3'
_refine_ls_weighting_scheme calc
_refine_ls_wR_factor_gt 0.0851
_refine_ls_wR_factor_ref 0.0972
_reflns_number_gt 22644
_reflns_number_total 37831
_reflns_threshold_expression >2sigma(I)
_cod_data_source_file c2dt31676e.txt
_cod_data_source_block apx1501_hklf5
_cod_original_cell_volume 8284.6(14)
_cod_original_sg_symbol_H-M 'P 21/c'
_cod_database_code 7020483

loop_
_symmetry_equiv_pos_as_xyz
'x, y, z'
'-x, y+1/2, -z+1/2'
'-x, -y, -z'
'x, -y-1/2, z-1/2'

loop_
_atom_site_label
_atom_site_type_symbol
_atom_site_fract_x
_atom_site_fract_y
_atom_site_fract_z
_atom_site_U_iso_or_equiv
_atom_site_adp_type
_atom_site_occupancy
_atom_site_symmetry_multiplicity
_atom_site_calc_flag
_atom_site_refinement_flags
_atom_site_disorder_assembly
_atom_site_disorder_group
Th1 Th 0.45372(2) 0.623716(7) 0.090078(14) 0.01325(7) Uani 1 1 d . . .
Th2 Th 0.00679(2) 0.863877(7) 0.082329(14) 0.01375(7) Uani 1 1 d . . .
I1 I 0.57968(4) 0.699801(13) 0.12431(3) 0.02804(14) Uani 1 1 d . . .
I2 I 0.38485(4) 0.584293(13) -0.04695(2) 0.02208(13) Uani 1 1 d . . .
I3 I 0.52758(6) 0.750265(19) 0.34318(4) 0.0745(2) Uani 1 1 d . B .
I4 I 0.11619(4) 0.785414(13) 0.11936(3) 0.02482(14) Uani 1 1 d . . .
I5 I -0.03013(4) 0.900384(13) -0.05782(2) 0.02360(13) Uani 1 1 d . . .
I6 I 0.00798(5) 0.741305(15) 0.30835(3) 0.03340(15) Uani 1 1 d . . .
N1 N 0.4396(5) 0.56232(14) 0.1403(3) 0.0108(13) Uani 1 1 d U . .
N2 N 0.6540(5) 0.59603(14) 0.0953(3) 0.0147(14) Uani 1 1 d . . .
N3 N 0.2146(5) 0.88670(15) 0.0933(3) 0.0149(14) Uani 1 1 d . . .
N4 N 0.0013(5) 0.92710(14) 0.1260(3) 0.0130(14) Uani 1 1 d U . .
O1 O 0.3243(4) 0.67035(12) 0.0202(2) 0.0182(12) Uani 1 1 d . . .
O2 O 0.3447(4) 0.63758(12) 0.1579(2) 0.0212(12) Uani 1 1 d . B .
O3 O -0.1395(4) 0.82100(12) 0.0145(2) 0.0194(12) Uani 1 1 d . . .
O4 O -0.1057(4) 0.85435(11) 0.1504(2) 0.0183(12) Uani 1 1 d . . .
C1 C 0.3538(6) 0.55689(17) 0.1856(4) 0.0171(18) Uani 1 1 d . . .
C2 C 0.2332(7) 0.55428(17) 0.1602(4) 0.0196(19) Uani 1 1 d . . .
C3 C 0.1551(7) 0.55125(18) 0.2064(4) 0.0217(19) Uani 1 1 d . . .
H3 H 0.0747 0.5498 0.1910 0.026 Uiso 1 1 calc R . .
C4 C 0.1938(7) 0.55035(19) 0.2732(4) 0.027(2) Uani 1 1 d . . .
H4 H 0.1404 0.5489 0.3029 0.032 Uiso 1 1 calc R . .
C5 C 0.3146(7) 0.55157(18) 0.2965(4) 0.0193(18) Uani 1 1 d . . .
H5 H 0.3411 0.5508 0.3421 0.023 Uiso 1 1 calc R . .
C6 C 0.3955(7) 0.55391(18) 0.2533(4) 0.0196(19) Uani 1 1 d . . .
C7 C 0.1868(6) 0.55381(19) 0.0862(4) 0.025(2) Uani 1 1 d . . .
H7 H 0.2546 0.5532 0.0625 0.030 Uiso 1 1 calc R . .
C8 C 0.1145(6) 0.5888(2) 0.0635(4) 0.032(2) Uani 1 1 d . . .
H8A H 0.0481 0.5903 0.0866 0.048 Uiso 1 1 calc R . .
H8B H 0.0875 0.5874 0.0165 0.048 Uiso 1 1 calc R . .
H8C H 0.1627 0.6106 0.0733 0.048 Uiso 1 1 calc R . .
C9 C 0.1114(6) 0.5195(2) 0.0652(4) 0.031(2) Uani 1 1 d . . .
H9A H 0.1570 0.4973 0.0766 0.047 Uiso 1 1 calc R . .
H9B H 0.0856 0.5201 0.0181 0.047 Uiso 1 1 calc R . .
H9C H 0.0442 0.5194 0.0878 0.047 Uiso 1 1 calc R . .
C10 C 0.5260(6) 0.5552(2) 0.2816(4) 0.0234(19) Uani 1 1 d . . .
H10 H 0.5690 0.5608 0.2449 0.028 Uiso 1 1 calc R . .
C11 C 0.5672(7) 0.5170(2) 0.3095(5) 0.060(3) Uani 1 1 d . . .
H11A H 0.5212 0.5097 0.3428 0.090 Uiso 1 1 calc R . .
H11B H 0.6486 0.5184 0.3289 0.090 Uiso 1 1 calc R . .
H11C H 0.5575 0.4989 0.2743 0.090 Uiso 1 1 calc R . .
C12 C 0.5567(7) 0.5851(2) 0.3340(4) 0.054(3) Uani 1 1 d . . .
H12A H 0.5373 0.6092 0.3148 0.081 Uiso 1 1 calc R . .
H12B H 0.6393 0.5840 0.3509 0.081 Uiso 1 1 calc R . .
H12C H 0.5128 0.5809 0.3697 0.081 Uiso 1 1 calc R . .
C13 C 0.4886(6) 0.53167(18) 0.1168(4) 0.0197(19) Uani 1 1 d . . .
C14 C 0.5878(6) 0.53200(18) 0.0884(4) 0.0199(19) Uani 1 1 d . . .
H14 H 0.6032 0.5096 0.0682 0.024 Uiso 1 1 calc R . .
C15 C 0.6709(6) 0.56026(19) 0.0844(3) 0.0135(17) Uani 1 1 d . . .
C16 C 0.4316(6) 0.49399(18) 0.1234(4) 0.028(2) Uani 1 1 d U . .
H16A H 0.3512 0.4975 0.1293 0.042 Uiso 1 1 calc R . .
H16B H 0.4733 0.4810 0.1611 0.042 Uiso 1 1 calc R . .
H16C H 0.4341 0.4796 0.0839 0.042 Uiso 1 1 calc R . .
C17 C 0.7865(6) 0.54668(18) 0.0677(4) 0.0227(19) Uani 1 1 d . . .
H17A H 0.7930 0.5538 0.0230 0.034 Uiso 1 1 calc R . .
H17B H 0.7904 0.5199 0.0717 0.034 Uiso 1 1 calc R . .
H17C H 0.8499 0.5577 0.0978 0.034 Uiso 1 1 calc R . .
C18 C 0.7546(6) 0.62148(18) 0.0985(4) 0.0174(18) Uani 1 1 d . . .
C19 C 0.7867(6) 0.63589(19) 0.0399(4) 0.0187(18) Uani 1 1 d . . .
C20 C 0.8788(6) 0.66200(19) 0.0470(4) 0.0230(19) Uani 1 1 d U . .
H20 H 0.9011 0.6727 0.0093 0.028 Uiso 1 1 calc R . .
C21 C 0.9369(6) 0.67219(19) 0.1090(4) 0.024(2) Uani 1 1 d . . .
H21 H 0.9977 0.6895 0.1122 0.029 Uiso 1 1 calc R . .
C22 C 0.9061(6) 0.65701(19) 0.1663(4) 0.025(2) Uani 1 1 d . . .
H22 H 0.9472 0.6636 0.2077 0.030 Uiso 1 1 calc R . .
C23 C 0.8130(6) 0.63172(18) 0.1615(4) 0.0132(17) Uani 1 1 d U . .
C24 C 0.7233(6) 0.6264(2) -0.0284(4) 0.025(2) Uani 1 1 d . . .
H24 H 0.6657 0.6067 -0.0240 0.030 Uiso 1 1 calc R . .
C25 C 0.6570(6) 0.66049(19) -0.0613(4) 0.029(2) Uani 1 1 d . . .
H25A H 0.6091 0.6711 -0.0315 0.043 Uiso 1 1 calc R . .
H25B H 0.6079 0.6529 -0.1016 0.043 Uiso 1 1 calc R . .
H25C H 0.7125 0.6788 -0.0713 0.043 Uiso 1 1 calc R . .
C26 C 0.8072(7) 0.6118(2) -0.0748(4) 0.037(2) Uani 1 1 d . . .
H26A H 0.8631 0.6310 -0.0807 0.055 Uiso 1 1 calc R . .
H26B H 0.7626 0.6053 -0.1171 0.055 Uiso 1 1 calc R . .
H26C H 0.8481 0.5901 -0.0553 0.055 Uiso 1 1 calc R . .
C27 C 0.7762(6) 0.61647(18) 0.2254(4) 0.0214(19) Uani 1 1 d . . .
H27 H 0.6927 0.6100 0.2150 0.026 Uiso 1 1 calc R . .
C28 C 0.8430(6) 0.58043(19) 0.2484(4) 0.030(2) Uani 1 1 d . . .
H28A H 0.8217 0.5611 0.2160 0.045 Uiso 1 1 calc R . .
H28B H 0.8229 0.5727 0.2903 0.045 Uiso 1 1 calc R . .
H28C H 0.9261 0.5849 0.2533 0.045 Uiso 1 1 calc R . .
C29 C 0.7886(6) 0.64544(18) 0.2815(3) 0.028(2) Uani 1 1 d . . .
H29A H 0.8702 0.6514 0.2948 0.042 Uiso 1 1 calc R . .
H29B H 0.7572 0.6354 0.3187 0.042 Uiso 1 1 calc R . .
H29C H 0.7461 0.6677 0.2661 0.042 Uiso 1 1 calc R . .
C30 C 0.3498(6) 0.6878(2) -0.0398(4) 0.027(2) Uani 1 1 d . . .
H30A H 0.3836 0.6699 -0.0672 0.033 Uiso 1 1 calc R . .
H30B H 0.4043 0.7084 -0.0294 0.033 Uiso 1 1 calc R . .
C31 C 0.2338(7) 0.7015(2) -0.0746(4) 0.045(3) Uani 1 1 d . . .
H31A H 0.2031 0.6848 -0.1106 0.054 Uiso 1 1 calc R . .
H31B H 0.2419 0.7263 -0.0928 0.054 Uiso 1 1 calc R . .
C32 C 0.1519(7) 0.7026(2) -0.0227(4) 0.047(3) Uani 1 1 d . . .
H32A H 0.1175 0.7272 -0.0204 0.057 Uiso 1 1 calc R . .
H32B H 0.0894 0.6843 -0.0325 0.057 Uiso 1 1 calc R . .
C33 C 0.2324(7) 0.6932(2) 0.0413(4) 0.036(2) Uani 1 1 d . . .
H33A H 0.2651 0.7157 0.0635 0.044 Uiso 1 1 calc R . .
H33B H 0.1905 0.6794 0.0712 0.044 Uiso 1 1 calc R . .
C34 C 0.2711(7) 0.64353(18) 0.2061(4) 0.030(2) Uani 1 1 d D . .
H34A H 0.2651 0.6208 0.2314 0.036 Uiso 1 1 calc R A 1
H34B H 0.1929 0.6506 0.1848 0.036 Uiso 1 1 calc R A 1
C35 C 0.326(2) 0.6752(5) 0.2524(11) 0.025(7) Uani 0.328(14) 1 d PDU B 1
H35A H 0.2863 0.6761 0.2908 0.030 Uiso 0.328(14) 1 calc PR B 1
H35B H 0.4080 0.6688 0.2683 0.030 Uiso 0.328(14) 1 calc PR B 1
C36 C 0.3231(19) 0.7129(5) 0.2227(9) 0.020(7) Uani 0.328(14) 1 d PDU B 1
H36A H 0.3684 0.7134 0.1864 0.024 Uiso 0.328(14) 1 calc PR B 1
H36B H 0.2427 0.7199 0.2055 0.024 Uiso 0.328(14) 1 calc PR B 1
C35' C 0.2631(11) 0.6838(3) 0.2243(6) 0.034(4) Uani 0.672(14) 1 d PDU B 2
H35C H 0.2526 0.6992 0.1845 0.041 Uiso 0.672(14) 1 calc PR B 2
H35D H 0.1965 0.6878 0.2472 0.041 Uiso 0.672(14) 1 calc PR B 2
C36' C 0.3749(10) 0.6941(3) 0.2684(6) 0.029(4) Uani 0.672(14) 1 d PDU B 2
H36C H 0.4425 0.6860 0.2491 0.035 Uiso 0.672(14) 1 calc PR B 2
H36D H 0.3784 0.6826 0.3118 0.035 Uiso 0.672(14) 1 calc PR B 2
C37 C 0.3729(8) 0.7386(3) 0.2744(5) 0.075(4) Uani 1 1 d D . .
H37A H 0.3141 0.7379 0.3036 0.090 Uiso 1 1 calc R B 1
H37B H 0.3601 0.7624 0.2514 0.090 Uiso 1 1 calc R B 1
C38 C 0.3120(6) 0.85973(18) 0.1013(4) 0.0154(17) Uani 1 1 d . . .
C39 C 0.3379(6) 0.84088(19) 0.0453(4) 0.022(2) Uani 1 1 d . . .
C40 C 0.4274(7) 0.8145(2) 0.0551(4) 0.029(2) Uani 1 1 d . . .
H40 H 0.4459 0.8016 0.0185 0.035 Uiso 1 1 calc R . .
C41 C 0.4888(6) 0.8067(2) 0.1160(5) 0.031(2) Uani 1 1 d . . .
H41 H 0.5471 0.7885 0.1209 0.037 Uiso 1 1 calc R . .
C42 C 0.4636(6) 0.8264(2) 0.1712(4) 0.027(2) Uani 1 1 d U . .
H42 H 0.5068 0.8216 0.2129 0.032 Uiso 1 1 calc R . .
C43 C 0.3745(6) 0.85317(18) 0.1647(4) 0.0169(18) Uani 1 1 d . . .
C44 C 0.2732(8) 0.8474(3) -0.0230(5) 0.054(3) Uani 1 1 d . . .
H44 H 0.2046 0.8629 -0.0188 0.065 Uiso 1 1 calc R . .
C45 C 0.3458(12) 0.8685(3) -0.0668(5) 0.124(6) Uani 1 1 d . . .
H45A H 0.3763 0.8910 -0.0447 0.187 Uiso 1 1 calc R . .
H45B H 0.2973 0.8748 -0.1081 0.187 Uiso 1 1 calc R . .
H45C H 0.4099 0.8531 -0.0755 0.187 Uiso 1 1 calc R . .
C46 C 0.2289(8) 0.8128(3) -0.0599(4) 0.074(4) Uani 1 1 d . . .
H46A H 0.2940 0.7990 -0.0717 0.111 Uiso 1 1 calc R . .
H46B H 0.1761 0.8195 -0.0994 0.111 Uiso 1 1 calc R . .
H46C H 0.1880 0.7976 -0.0321 0.111 Uiso 1 1 calc R . .
C47 C 0.3497(7) 0.8739(2) 0.2256(4) 0.039(2) Uani 1 1 d . . .
H47 H 0.2796 0.8894 0.2121 0.047 Uiso 1 1 calc R . .
C48 C 0.4482(10) 0.8997(3) 0.2550(5) 0.085(4) Uani 1 1 d . . .
H48A H 0.5191 0.8855 0.2671 0.127 Uiso 1 1 calc R . .
H48B H 0.4279 0.9117 0.2937 0.127 Uiso 1 1 calc R . .
H48C H 0.4604 0.9183 0.2227 0.127 Uiso 1 1 calc R . .
C49 C 0.3225(8) 0.8474(2) 0.2794(4) 0.058(3) Uani 1 1 d . . .
H49A H 0.2520 0.8336 0.2634 0.086 Uiso 1 1 calc R . .
H49B H 0.3114 0.8614 0.3181 0.086 Uiso 1 1 calc R . .
H49C H 0.3867 0.8303 0.2908 0.086 Uiso 1 1 calc R . .
C50 C 0.2441(6) 0.92225(19) 0.0831(3) 0.0160(18) Uani 1 1 d U . .
C51 C 0.1672(6) 0.95251(18) 0.0840(3) 0.0178(18) Uani 1 1 d . . .
H51 H 0.1923 0.9742 0.0654 0.021 Uiso 1 1 calc R . .
C52 C 0.0627(6) 0.95633(18) 0.1068(4) 0.0172(18) Uani 1 1 d . . .
C53 C 0.3677(6) 0.93257(18) 0.0720(4) 0.0227(19) Uani 1 1 d U . .
H53A H 0.4176 0.9354 0.1142 0.034 Uiso 1 1 calc R . .
H53B H 0.3653 0.9556 0.0478 0.034 Uiso 1 1 calc R . .
H53C H 0.3983 0.9131 0.0471 0.034 Uiso 1 1 calc R . .
C54 C 0.0173(6) 0.99558(17) 0.1134(4) 0.029(2) Uani 1 1 d U . .
H54A H -0.0539 0.9991 0.0825 0.043 Uiso 1 1 calc R . .
H54B H 0.0753 1.0133 0.1041 0.043 Uiso 1 1 calc R . .
H54C H 0.0017 0.9994 0.1579 0.043 Uiso 1 1 calc R . .
C55 C -0.0906(7) 0.93662(18) 0.1653(4) 0.024(2) Uani 1 1 d . . .
C56 C -0.2066(7) 0.94240(18) 0.1345(4) 0.023(2) Uani 1 1 d . . .
C57 C -0.2894(7) 0.9503(2) 0.1740(4) 0.030(2) Uani 1 1 d . . .
H57 H -0.3664 0.9546 0.1537 0.036 Uiso 1 1 calc R . .
C58 C -0.2638(7) 0.9520(2) 0.2425(4) 0.031(2) Uani 1 1 d . . .
H58 H -0.3225 0.9564 0.2681 0.037 Uiso 1 1 calc R . .
C59 C -0.1468(7) 0.94699(19) 0.2722(4) 0.030(2) Uani 1 1 d . . .
H59 H -0.1269 0.9495 0.3180 0.036 Uiso 1 1 calc R . .
C60 C -0.0591(7) 0.93836(18) 0.2345(4) 0.0187(18) Uani 1 1 d . . .
C61 C -0.2439(6) 0.94137(19) 0.0603(4) 0.0217(19) Uani 1 1 d . . .
H61 H -0.1720 0.9409 0.0403 0.026 Uiso 1 1 calc R . .
C62 C -0.3129(7) 0.9054(2) 0.0381(4) 0.037(2) Uani 1 1 d . . .
H62A H -0.2688 0.8841 0.0564 0.056 Uiso 1 1 calc R . .
H62B H -0.3255 0.9039 -0.0095 0.056 Uiso 1 1 calc R . .
H62C H -0.3874 0.9059 0.0536 0.056 Uiso 1 1 calc R . .
C63 C -0.3148(7) 0.9760(2) 0.0322(4) 0.043(3) Uani 1 1 d . . .
H63A H -0.3883 0.9766 0.0489 0.065 Uiso 1 1 calc R . .
H63B H -0.3296 0.9746 -0.0154 0.065 Uiso 1 1 calc R . .
H63C H -0.2708 0.9982 0.0458 0.065 Uiso 1 1 calc R . .
C64 C 0.0652(7) 0.9317(2) 0.2700(4) 0.031(2) Uani 1 1 d . . .
H64 H 0.1113 0.9221 0.2372 0.037 Uiso 1 1 calc R . .
C65 C 0.1242(8) 0.9669(2) 0.2987(5) 0.089(4) Uani 1 1 d . . .
H65A H 0.0798 0.9774 0.3303 0.133 Uiso 1 1 calc R . .
H65B H 0.1283 0.9845 0.2637 0.133 Uiso 1 1 calc R . .
H65C H 0.2023 0.9611 0.3206 0.133 Uiso 1 1 calc R . .
C66 C 0.0697(7) 0.9029(2) 0.3243(5) 0.070(4) Uani 1 1 d . . .
H66A H 0.1500 0.8962 0.3401 0.105 Uiso 1 1 calc R . .
H66B H 0.0269 0.8810 0.3071 0.105 Uiso 1 1 calc R . .
H66C H 0.0349 0.9129 0.3603 0.105 Uiso 1 1 calc R . .
C67 C -0.1136(7) 0.80087(19) -0.0431(4) 0.032(2) Uani 1 1 d . . .
H67A H -0.0293 0.7996 -0.0426 0.038 Uiso 1 1 calc R . .
H67B H -0.1492 0.8133 -0.0836 0.038 Uiso 1 1 calc R . .
C68 C -0.1628(8) 0.7630(2) -0.0396(5) 0.059(3) Uani 1 1 d . . .
H68A H -0.1008 0.7449 -0.0261 0.071 Uiso 1 1 calc R . .
H68B H -0.2061 0.7556 -0.0824 0.071 Uiso 1 1 calc R . .
C69 C -0.2445(9) 0.7657(2) 0.0122(5) 0.070(4) Uani 1 1 d . . .
H69A H -0.3223 0.7565 -0.0057 0.084 Uiso 1 1 calc R . .
H69B H -0.2139 0.7512 0.0514 0.084 Uiso 1 1 calc R . .
C70 C -0.2490(7) 0.8052(2) 0.0285(4) 0.038(2) Uani 1 1 d . . .
H70A H -0.2558 0.8085 0.0750 0.046 Uiso 1 1 calc R . .
H70B H -0.3157 0.8172 0.0016 0.046 Uiso 1 1 calc R . .
C71 C -0.1875(6) 0.85218(18) 0.1959(4) 0.023(2) Uani 1 1 d . . .
H71A H -0.2665 0.8501 0.1712 0.028 Uiso 1 1 calc R . .
H71B H -0.1835 0.8750 0.2218 0.028 Uiso 1 1 calc R . .
C72 C -0.1633(6) 0.81887(18) 0.2429(4) 0.0232(19) Uani 1 1 d . . .
H72A H -0.2172 0.8197 0.2750 0.028 Uiso 1 1 calc R . .
H72B H -0.0840 0.8209 0.2672 0.028 Uiso 1 1 calc R . .
C73 C -0.1764(6) 0.78118(18) 0.2070(4) 0.025(2) Uani 1 1 d . . .
H73A H -0.2529 0.7804 0.1791 0.029 Uiso 1 1 calc R . .
H73B H -0.1174 0.7796 0.1780 0.029 Uiso 1 1 calc R . .
C74 C -0.1647(6) 0.74761(19) 0.2516(4) 0.027(2) Uani 1 1 d . . .
H74A H -0.1837 0.7254 0.2248 0.033 Uiso 1 1 calc R . .
H74B H -0.2215 0.7496 0.2820 0.033 Uiso 1 1 calc R . .

loop_
_atom_site_aniso_label
_atom_site_aniso_U_11
_atom_site_aniso_U_22
_atom_site_aniso_U_33
_atom_site_aniso_U_23
_atom_site_aniso_U_13
_atom_site_aniso_U_12
Th1 0.01353(16) 0.01168(14) 0.01453(17) 0.00086(12) 0.00222(12) 0.00243(12)
Th2 0.01453(16) 0.01175(14) 0.01527(18) -0.00045(12) 0.00325(12) -0.00139(12)
I1 0.0242(3) 0.0156(3) 0.0419(4) -0.0035(2) -0.0020(3) -0.0003(2)
I2 0.0269(3) 0.0220(3) 0.0160(3) -0.0029(2) -0.0007(2) 0.0044(2)
I3 0.0522(5) 0.0573(5) 0.1203(7) -0.0269(4) 0.0330(5) -0.0084(4)
I4 0.0224(3) 0.0160(3) 0.0375(4) 0.0047(2) 0.0092(3) 0.0023(2)
I5 0.0294(3) 0.0221(3) 0.0178(3) 0.0029(2) -0.0011(2) -0.0016(2)
I6 0.0289(4) 0.0366(3) 0.0330(4) 0.0066(3) -0.0003(3) -0.0032(3)
N1 0.012(3) 0.013(3) 0.009(3) -0.005(2) 0.005(2) 0.005(2)
N2 0.013(4) 0.013(3) 0.019(4) 0.001(3) 0.008(3) 0.001(3)
N3 0.017(4) 0.015(3) 0.013(4) -0.001(3) 0.005(3) 0.001(3)
N4 0.013(2) 0.013(2) 0.014(2) 0.0026(18) 0.0057(19) -0.0064(18)
O1 0.014(3) 0.016(3) 0.025(3) 0.009(2) 0.006(2) 0.006(2)
O2 0.033(3) 0.014(3) 0.020(3) 0.007(2) 0.015(3) 0.005(2)
O3 0.025(3) 0.013(3) 0.021(3) -0.002(2) 0.008(3) -0.008(2)
O4 0.027(3) 0.014(3) 0.014(3) -0.006(2) 0.006(3) -0.005(2)
C1 0.014(5) 0.012(4) 0.026(5) 0.001(3) 0.008(4) 0.002(3)
C2 0.022(5) 0.006(4) 0.031(6) -0.002(3) 0.006(4) -0.001(3)
C3 0.023(5) 0.019(4) 0.025(5) 0.001(4) 0.007(4) -0.003(3)
C4 0.028(5) 0.024(5) 0.034(6) 0.000(4) 0.026(4) -0.003(4)
C5 0.026(5) 0.018(4) 0.016(5) -0.001(3) 0.009(4) -0.008(3)
C6 0.026(5) 0.013(4) 0.019(5) 0.001(3) 0.001(4) 0.006(3)
C7 0.009(4) 0.028(5) 0.038(6) -0.004(4) 0.003(4) -0.004(3)
C8 0.032(5) 0.040(5) 0.018(5) 0.006(4) -0.014(4) -0.004(4)
C9 0.026(5) 0.040(5) 0.030(6) -0.015(4) 0.009(4) -0.011(4)
C10 0.019(5) 0.034(5) 0.016(5) 0.005(4) -0.001(4) 0.001(4)
C11 0.041(7) 0.053(7) 0.080(9) 0.031(6) -0.009(6) 0.005(5)
C12 0.039(6) 0.072(7) 0.048(7) -0.019(5) 0.000(5) -0.009(5)
C13 0.023(5) 0.012(4) 0.025(5) 0.003(3) 0.005(4) 0.002(3)
C14 0.022(5) 0.009(4) 0.027(5) -0.004(3) 0.001(4) 0.006(3)
C15 0.014(4) 0.020(4) 0.006(4) 0.003(3) -0.001(3) 0.006(3)
C16 0.029(4) 0.019(4) 0.043(5) 0.000(3) 0.025(4) -0.004(3)
C17 0.021(5) 0.022(4) 0.027(5) 0.004(4) 0.009(4) 0.000(3)
C18 0.013(4) 0.013(4) 0.025(5) -0.003(3) -0.003(4) 0.001(3)
C19 0.012(4) 0.021(4) 0.025(5) -0.003(4) 0.010(4) 0.002(3)
C20 0.009(4) 0.025(4) 0.038(5) 0.006(4) 0.013(4) -0.004(3)
C21 0.015(5) 0.020(4) 0.040(6) -0.008(4) 0.014(4) -0.010(3)
C22 0.015(5) 0.023(5) 0.036(6) 0.001(4) 0.006(4) -0.001(3)
C23 0.004(4) 0.016(4) 0.020(4) 0.004(3) 0.004(3) 0.005(3)
C24 0.020(5) 0.027(5) 0.025(5) 0.003(4) -0.002(4) -0.003(4)
C25 0.025(5) 0.029(5) 0.034(6) 0.004(4) 0.005(4) 0.005(4)
C26 0.034(6) 0.039(5) 0.038(6) 0.003(4) 0.010(5) 0.012(4)
C27 0.020(5) 0.021(4) 0.020(5) -0.003(3) -0.007(4) 0.001(3)
C28 0.034(5) 0.030(5) 0.027(6) 0.001(4) 0.007(4) 0.015(4)
C29 0.043(6) 0.020(4) 0.018(5) 0.007(3) -0.004(4) 0.003(4)
C30 0.026(5) 0.034(5) 0.023(5) 0.012(4) 0.011(4) 0.013(4)
C31 0.024(6) 0.058(6) 0.055(7) 0.014(5) 0.017(5) 0.026(5)
C32 0.028(6) 0.062(7) 0.054(7) 0.002(5) 0.015(5) 0.029(5)
C33 0.041(6) 0.043(6) 0.027(6) 0.002(4) 0.012(5) 0.021(4)
C34 0.041(6) 0.012(4) 0.044(6) -0.007(4) 0.031(5) -0.007(4)
C35 0.027(11) 0.020(10) 0.027(11) 0.006(8) 0.004(8) 0.006(8)
C36 0.020(10) 0.019(10) 0.021(10) 0.001(7) 0.004(8) 0.001(7)
C35' 0.040(7) 0.023(7) 0.038(8) -0.005(5) 0.004(6) 0.001(5)
C36' 0.034(7) 0.031(7) 0.024(7) -0.013(5) 0.006(5) 0.006(5)
C37 0.086(9) 0.084(8) 0.064(8) -0.048(6) 0.040(7) -0.071(7)
C38 0.009(4) 0.011(4) 0.026(5) 0.001(3) 0.003(4) -0.007(3)
C39 0.012(5) 0.024(5) 0.027(6) -0.007(4) -0.006(4) 0.005(3)
C40 0.031(5) 0.034(5) 0.024(6) -0.016(4) 0.010(4) -0.001(4)
C41 0.011(5) 0.020(5) 0.061(7) 0.003(4) 0.003(5) -0.004(3)
C42 0.012(4) 0.035(5) 0.032(5) 0.006(4) 0.002(4) -0.002(3)
C43 0.012(4) 0.019(4) 0.019(5) -0.005(3) 0.002(4) -0.002(3)
C44 0.039(7) 0.084(8) 0.036(7) -0.025(6) -0.003(5) 0.036(6)
C45 0.293(18) 0.040(7) 0.021(7) 0.003(5) -0.032(9) -0.049(9)
C46 0.059(8) 0.139(11) 0.024(7) -0.013(6) 0.009(5) -0.061(7)
C47 0.042(6) 0.055(6) 0.019(6) 0.001(5) 0.003(4) 0.024(5)
C48 0.164(12) 0.058(7) 0.042(8) -0.024(6) 0.045(8) -0.051(8)
C49 0.073(8) 0.072(7) 0.030(7) -0.024(5) 0.018(6) -0.045(6)
C50 0.020(4) 0.021(4) 0.007(4) -0.002(3) 0.000(3) 0.004(3)
C51 0.020(5) 0.016(4) 0.020(5) -0.002(3) 0.009(4) -0.007(3)
C52 0.023(5) 0.011(4) 0.021(5) 0.002(3) 0.012(4) 0.000(3)
C53 0.017(4) 0.022(4) 0.031(5) -0.006(3) 0.010(4) 0.001(3)
C54 0.034(5) 0.008(4) 0.048(6) 0.006(4) 0.021(4) -0.002(3)
C55 0.030(5) 0.007(4) 0.034(6) -0.002(3) 0.003(4) 0.004(3)
C56 0.032(5) 0.014(4) 0.026(5) 0.005(3) 0.015(4) -0.004(4)
C57 0.023(5) 0.030(5) 0.040(6) -0.002(4) 0.012(4) 0.016(4)
C58 0.034(6) 0.030(5) 0.034(6) -0.004(4) 0.020(5) 0.011(4)
C59 0.039(6) 0.018(5) 0.034(6) -0.011(4) 0.006(5) 0.003(4)
C60 0.023(5) 0.009(4) 0.028(5) 0.001(3) 0.017(4) -0.001(3)
C61 0.010(4) 0.027(5) 0.030(6) 0.004(4) 0.011(4) 0.010(3)
C62 0.034(6) 0.036(5) 0.037(6) 0.002(4) -0.009(5) 0.006(4)
C63 0.041(6) 0.045(6) 0.046(7) 0.030(5) 0.013(5) 0.011(4)
C64 0.028(5) 0.043(6) 0.020(5) -0.006(4) 0.000(4) 0.001(4)
C65 0.060(8) 0.050(7) 0.141(12) -0.005(7) -0.029(8) -0.021(6)
C66 0.042(7) 0.063(7) 0.092(10) 0.035(6) -0.028(6) -0.016(5)
C67 0.038(6) 0.022(5) 0.036(6) -0.014(4) 0.009(4) -0.009(4)
C68 0.048(7) 0.049(7) 0.088(9) -0.021(6) 0.032(6) -0.033(5)
C69 0.090(9) 0.038(6) 0.098(9) -0.033(6) 0.065(7) -0.047(6)
C70 0.031(6) 0.047(6) 0.039(6) -0.014(5) 0.014(5) -0.019(4)
C71 0.031(5) 0.015(4) 0.027(5) -0.002(3) 0.014(4) 0.007(3)
C72 0.024(5) 0.018(4) 0.034(6) 0.000(4) 0.022(4) -0.002(3)
C73 0.024(5) 0.021(4) 0.024(5) -0.002(4) -0.009(4) -0.005(3)
C74 0.018(5) 0.021(4) 0.044(6) 0.006(4) 0.007(4) 0.000(3)

loop_
_atom_type_symbol
_atom_type_description
_atom_type_scat_dispersion_real
_atom_type_scat_dispersion_imag
_atom_type_scat_source
C C 0.0033 0.0016 'International Tables Vol C Tables 4.2.6.8 and 6.1.1.4'
H H 0.0000 0.0000 'International Tables Vol C Tables 4.2.6.8 and 6.1.1.4'
N N 0.0061 0.0033 'International Tables Vol C Tables 4.2.6.8 and 6.1.1.4'
O O 0.0106 0.0060 'International Tables Vol C Tables 4.2.6.8 and 6.1.1.4'
I I -0.4742 1.8119 'International Tables Vol C Tables 4.2.6.8 and 6.1.1.4'
Th Th -7.2400 8.8979 'International Tables Vol C Tables 4.2.6.8 and 6.1.1.4'

loop_
_geom_angle_atom_site_label_1
_geom_angle_atom_site_label_2
_geom_angle_atom_site_label_3
_geom_angle
O2 Th1 N1 81.24(17)
O2 Th1 N2 136.10(18)
N1 Th1 N2 75.38(17)
O2 Th1 O1 81.49(16)
N1 Th1 O1 139.43(16)
N2 Th1 O1 138.23(16)
O2 Th1 I1 87.19(12)
N1 Th1 I1 138.89(12)
N2 Th1 I1 86.71(12)
O1 Th1 I1 76.17(10)
O2 Th1 I2 127.71(13)
N1 Th1 I2 86.79(12)
N2 Th1 I2 87.77(13)
O1 Th1 I2 75.49(11)
I1 Th1 I2 129.816(17)
O4 Th2 N4 81.55(17)
O4 Th2 N3 133.15(18)
N4 Th2 N3 75.19(18)
O4 Th2 O3 80.36(16)
N4 Th2 O3 135.33(17)
N3 Th2 O3 142.46(17)
O4 Th2 I5 132.51(13)
N4 Th2 I5 86.42(13)
N3 Th2 I5 86.28(13)
O3 Th2 I5 76.69(10)
O4 Th2 I4 87.78(12)
N4 Th2 I4 141.29(13)
N3 Th2 I4 85.88(12)
O3 Th2 I4 78.14(10)
I5 Th2 I4 126.276(16)
C13 N1 C1 118.3(6)
C13 N1 Th1 121.4(5)
C1 N1 Th1 118.6(4)
C15 N2 C18 118.2(6)
C15 N2 Th1 122.5(4)
C18 N2 Th1 118.3(4)
C50 N3 C38 115.6(6)
C50 N3 Th2 123.9(4)
C38 N3 Th2 119.8(4)
C52 N4 C55 115.7(6)
C52 N4 Th2 124.6(5)
C55 N4 Th2 118.6(4)
C30 O1 C33 105.1(5)
C30 O1 Th1 125.7(4)
C33 O1 Th1 126.7(4)
C34 O2 Th1 174.7(4)
C67 O3 C70 105.2(5)
C67 O3 Th2 122.8(4)
C70 O3 Th2 130.9(4)
C71 O4 Th2 173.3(4)
C6 C1 C2 121.7(7)
C6 C1 N1 118.2(6)
C2 C1 N1 120.1(7)
C3 C2 C1 117.3(7)
C3 C2 C7 120.2(7)
C1 C2 C7 122.5(7)
C4 C3 C2 121.8(7)
C3 C4 C5 119.3(7)
C6 C5 C4 121.3(8)
C5 C6 C1 118.4(7)
C5 C6 C10 119.0(7)
C1 C6 C10 122.6(7)
C2 C7 C9 112.5(6)
C2 C7 C8 112.2(6)
C9 C7 C8 108.4(6)
C12 C10 C6 113.2(6)
C12 C10 C11 110.2(7)
C6 C10 C11 110.1(6)
N1 C13 C14 124.6(6)
N1 C13 C16 118.6(7)
C14 C13 C16 116.8(6)
C13 C14 C15 131.2(7)
N2 C15 C14 124.6(7)
N2 C15 C17 120.7(6)
C14 C15 C17 114.6(6)
C23 C18 C19 122.1(7)
C23 C18 N2 117.7(6)
C19 C18 N2 120.2(6)
C20 C19 C18 116.9(7)
C20 C19 C24 119.6(7)
C18 C19 C24 123.3(6)
C21 C20 C19 121.3(7)
C20 C21 C22 121.1(7)
C21 C22 C23 119.5(7)
C22 C23 C18 119.1(7)
C22 C23 C27 118.9(6)
C18 C23 C27 121.9(6)
C19 C24 C25 111.0(6)
C19 C24 C26 112.5(6)
C25 C24 C26 108.5(6)
C29 C27 C23 112.8(6)
C29 C27 C28 110.9(6)
C23 C27 C28 111.5(6)
O1 C30 C31 104.9(6)
C30 C31 C32 106.5(7)
C33 C32 C31 103.3(7)
O1 C33 C32 104.2(6)
O2 C34 C35' 112.7(7)
O2 C34 C35 107.5(11)
C35' C34 C35 34.7(8)
C36 C35 C34 115.9(15)
C37 C36 C35 107.5(14)
C36' C35' C34 107.8(9)
C35' C36' C37 105.7(8)
C36 C37 C36' 47.1(8)
C36 C37 I3 143.0(11)
C36' C37 I3 103.0(7)
C43 C38 C39 122.0(7)
C43 C38 N3 119.1(6)
C39 C38 N3 118.9(6)
C40 C39 C38 117.4(7)
C40 C39 C44 119.4(7)
C38 C39 C44 123.2(7)
C41 C40 C39 122.6(8)
C40 C41 C42 119.3(7)
C43 C42 C41 120.9(7)
C42 C43 C38 117.9(7)
C42 C43 C47 119.4(7)
C38 C43 C47 122.7(7)
C39 C44 C46 114.8(8)
C39 C44 C45 112.8(8)
C46 C44 C45 107.1(8)
C48 C47 C43 113.4(7)
C48 C47 C49 108.9(7)
C43 C47 C49 111.9(7)
N3 C50 C51 123.7(7)
N3 C50 C53 121.3(6)
C51 C50 C53 115.0(6)
C52 C51 C50 132.5(7)
N4 C52 C51 123.4(6)
N4 C52 C54 119.2(6)
C51 C52 C54 117.4(6)
C56 C55 C60 121.5(8)
C56 C55 N4 120.7(7)
C60 C55 N4 117.8(7)
C57 C56 C55 118.1(8)
C57 C56 C61 118.7(7)
C55 C56 C61 123.2(7)
C56 C57 C58 123.0(8)
C57 C58 C59 117.9(8)
C58 C59 C60 121.5(8)
C59 C60 C55 118.0(7)
C59 C60 C64 118.8(7)
C55 C60 C64 123.3(7)
C56 C61 C63 113.8(6)
C56 C61 C62 111.6(6)
C63 C61 C62 110.0(6)
C65 C64 C66 109.1(8)
C65 C64 C60 112.9(7)
C66 C64 C60 112.2(7)
O3 C67 C68 106.7(7)
C67 C68 C69 105.0(7)
C70 C69 C68 105.6(7)
C69 C70 O3 105.7(7)
O4 C71 C72 112.2(5)
C71 C72 C73 113.1(6)
C74 C73 C72 115.0(6)
C73 C74 I6 113.4(5)

loop_
_geom_bond_atom_site_label_1
_geom_bond_atom_site_label_2
_geom_bond_distance
Th1 O2 2.069(5)
Th1 N1 2.439(5)
Th1 N2 2.496(5)
Th1 O1 2.522(4)
Th1 I1 3.1105(6)
Th1 I2 3.1164(6)
Th2 O4 2.070(5)
Th2 N4 2.434(5)
Th2 N3 2.504(5)
Th2 O3 2.522(4)
Th2 I5 3.1074(6)
Th2 I4 3.1195(6)
I3 C37 2.126(9)
I6 C74 2.148(7)
N1 C13 1.355(8)
N1 C1 1.468(8)
N2 C15 1.319(8)
N2 C18 1.467(8)
N3 C50 1.341(8)
N3 C38 1.468(8)
N4 C52 1.354(8)
N4 C55 1.464(9)
O1 C30 1.444(8)
O1 C33 1.455(8)
O2 C34 1.410(7)
O3 C67 1.448(8)
O3 C70 1.450(8)
O4 C71 1.425(7)
C1 C6 1.391(9)
C1 C2 1.406(9)
C2 C3 1.404(9)
C2 C7 1.519(10)
C3 C4 1.365(9)
C4 C5 1.397(9)
C5 C6 1.382(9)
C6 C10 1.523(9)
C7 C9 1.526(9)
C7 C8 1.533(9)
C10 C12 1.513(10)
C10 C11 1.524(9)
C13 C14 1.359(9)
C13 C16 1.514(8)
C14 C15 1.404(9)
C15 C17 1.505(9)
C18 C23 1.399(9)
C18 C19 1.402(9)
C19 C20 1.403(9)
C19 C24 1.505(9)
C20 C21 1.381(9)
C21 C22 1.383(9)
C22 C23 1.394(9)
C23 C27 1.533(9)
C24 C25 1.535(9)
C24 C26 1.545(9)
C27 C29 1.533(9)
C27 C28 1.536(9)
C30 C31 1.491(9)
C31 C32 1.524(10)
C32 C33 1.513(10)
C34 C35' 1.495(10)
C34 C35 1.546(16)
C35 C36 1.476(17)
C36 C37 1.447(15)
C35' C36' 1.495(13)
C36' C37 1.598(11)
C38 C43 1.395(9)
C38 C39 1.398(9)
C39 C40 1.388(9)
C39 C44 1.490(10)
C40 C41 1.356(10)
C41 C42 1.397(10)
C42 C43 1.393(9)
C43 C47 1.512(10)
C44 C46 1.496(11)
C44 C45 1.517(13)
C47 C48 1.510(11)
C47 C49 1.520(10)
C50 C51 1.400(9)
C50 C53 1.521(9)
C51 C52 1.363(9)
C52 C54 1.511(8)
C55 C56 1.398(10)
C55 C60 1.401(10)
C56 C57 1.371(9)
C56 C61 1.505(10)
C57 C58 1.382(10)
C58 C59 1.398(10)
C59 C60 1.397(9)
C60 C64 1.517(10)
C61 C63 1.542(9)
C61 C62 1.541(9)
C64 C65 1.503(10)
C64 C66 1.508(10)
C67 C68 1.475(9)
C68 C69 1.523(10)
C69 C70 1.454(10)
C71 C72 1.526(9)
C72 C73 1.530(9)
C73 C74 1.499(9)
